data_9004414
loop_
_publ_author_name
'Hawthorne F C'
'Oberti R'
'Sardone N'

_publ_section_title
;
 Sodium at the A site in clinoamphiboles: the effects of composition
 on patterns of order
 Sample: A3 - Q95 N.32
;
_journal_name_full 'The Canadian Mineralogist'
_journal_page_first 577
_journal_page_last 593
_journal_volume 34
_journal_year 1996
_chemical_formula_sum 'Al1.94 Ca0.4 F0.22 Fe0.96 H1.78 Mg2.7 Na5.52 O23.78 Si7.44 Ti0.04'
_chemical_name_mineral Nyboite
_space_group_IT_number 12
_symmetry_space_group_name_Hall '-C 2y'
_symmetry_space_group_name_H-M 'C 1 2/m 1'
_cell_angle_alpha 90
_cell_angle_beta 104.21
_cell_angle_gamma 90
_cell_length_a 9.678
_cell_length_b 17.772
_cell_length_c 5.310
_cell_formula_units_Z 2
_cell_volume 885.361
_cod_original_formula_sum 'Si7.44 Al1.94 Mg2.7 Fe.96 Ti.04 Ca.4 Na5.52 H1.78 O23.78 F.22'
_cod_database_code 9004414

loop_
_symmetry_equiv_pos_as_xyz
x,y,z
1/2+x,1/2+y,z
x,-y,z
1/2+x,1/2-y,z
-x,y,-z
1/2-x,1/2+y,-z
-x,-y,-z
1/2-x,1/2-y,-z

loop_
_atom_site_label
_atom_site_fract_x
_atom_site_fract_y
_atom_site_fract_z
_atom_site_occupancy
_atom_site_U_iso_or_equiv
SiT1 0.28200 0.08740 0.29800 0.86000 0.00557
AlT1 0.28200 0.08740 0.29800 0.14000 0.00557
SiT2 0.29170 0.17370 0.81150 1.00000 0.00583
MgM1 0.00000 0.09040 0.50000 0.93000 0.00684
FeM1 0.00000 0.09040 0.50000 0.07000 0.00684
AlM2 0.00000 0.17960 0.00000 0.69000 0.00659
TiM2 0.00000 0.17960 0.00000 0.02000 0.00659
FeM2 0.00000 0.17960 0.00000 0.28000 0.00659
MgM2 0.00000 0.17960 0.00000 0.01000 0.00659
MgM3 0.00000 0.00000 0.00000 0.82000 0.00709
FeM3 0.00000 0.00000 0.00000 0.18000 0.00709
FeM4 0.00000 0.27860 0.50000 0.04000 0.01241
CaM4 0.00000 0.27860 0.50000 0.20000 0.01241
NaM4 0.00000 0.27860 0.50000 0.76000 0.01241
NaAm 0.04920 0.50000 0.11260 1.00000 0.03572
NaA2 0.00000 0.47890 0.00000 1.00000 0.04547
H 0.19840 0.00000 0.75130 0.89000 0.02976
O1 0.10640 0.09160 0.20860 1.00000 0.00811
O2 0.11810 0.17240 0.74460 1.00000 0.00785
O-h3 0.10960 0.00000 0.70800 0.89000 0.00836
F3 0.10960 0.00000 0.70800 0.11000 0.00836
O4 0.36750 0.25300 0.80030 1.00000 0.00988
O5 0.35460 0.13550 0.09690 1.00000 0.01254
O6 0.34140 0.11960 0.59690 1.00000 0.01178
O7 0.33730 0.00000 0.28710 1.00000 0.01431
